data_1534030
loop_
_publ_author_name
'Poltavets, V.'
'Jansen, M.'
'Vidyasagar, K.'

_publ_section_title
;
 Crystal structures and magnetic properties of Ca Sbx Mn1-x O3 perovskites
;
_journal_name_full 'Journal of Solid State Chemistry'
_journal_page_first 1285
_journal_page_last 1291
_journal_volume 177
_journal_year 2004
_chemical_formula_sum 'Ca Mn0.9 O3 Sb0.1'
_chemical_name_systematic 'Ca ((Sb0.1 Mn0.9) O3)'
_space_group_IT_number 62
_symmetry_space_group_name_Hall '-P 2ac 2n'
_symmetry_space_group_name_H-M 'P n m a'
_cell_angle_alpha 90
_cell_angle_beta 90
_cell_angle_gamma 90
_cell_formula_units_Z 4
_cell_length_a 5.3096
_cell_length_b 7.5095
_cell_length_c 5.3316
_cell_volume 212.584
_citation_journal_id_ASTM JSSCBI
_cod_data_source_file Poltavets_JSSCBI_2004_1654.cif
_cod_data_source_block Ca1Mn0.9O3Sb0.1
_cod_original_cell_volume 212.5839
_cod_original_formula_sum 'Ca1 Mn0.9 O3 Sb0.1'
_cod_database_code 1534030

loop_
_symmetry_equiv_pos_as_xyz
x,y,z
-x+1/2,-y,z+1/2
x+1/2,-y+1/2,-z+1/2
-x,y+1/2,-z
-x,-y,-z
x-1/2,y,-z-1/2
-x-1/2,y-1/2,z-1/2
x,-y-1/2,z

loop_
_atom_site_label
_atom_site_type_symbol
_atom_site_fract_x
_atom_site_fract_y
_atom_site_fract_z
_atom_site_occupancy
_atom_site_U_iso_or_equiv
Ca1 Ca+2 0.0003 0.25 0.0304 1 0.0
Sb1 Sb+5 0.5 0 0 0.1 0.0
O2 O-2 0.297 -0.0265 0.283 1 0.0
Mn1 Mn+3 0.5 0 0 0.9 0.0
O1 O-2 -0.086 0.25 0.492 1 0.0
